data_1519422
loop_
_publ_author_name
'Thiehoff, C.'
'Holland, M. C.'
'Daniliuc, C.'
'Houk, K. N.'
'Gilmour, R.'

_publ_section_title
;
 Can acyclic conformational control be achieved via a sulfur--fluorine
 gauche effect?
;
_journal_issue 6
_journal_name_full 'Chem. Sci.'
_journal_page_first 3565
_journal_paper_doi 10.1039/C5SC00871A
_journal_volume 6
_journal_year 2015
_chemical_formula_sum 'C8 H8 F N O4 S'
_chemical_formula_weight 233.21
_space_group_crystal_system triclinic
_space_group_IT_number 2
_space_group_name_Hall '-P 1'
_space_group_name_H-M_alt 'P -1'
_symmetry_space_group_name_Hall '-P 1'
_symmetry_space_group_name_H-M 'P -1'
_atom_sites_solution_hydrogens geom
_audit_update_record
;
2015-02-06 deposited with the CCDC.
2015-04-17 downloaded from the CCDC.
;
_cell_angle_alpha 86.0450(12)
_cell_angle_beta 76.9930(12)
_cell_angle_gamma 78.2660(12)
_cell_formula_units_Z 2
_cell_length_a 7.2161(3)
_cell_length_b 7.3574(3)
_cell_length_c 9.1736(4)
_cell_measurement_reflns_used 9733
_cell_measurement_temperature 100.(2)
_cell_measurement_theta_max 68.3167
_cell_measurement_theta_min 4.9494
_cell_volume 464.49(3)
_computing_cell_refinement 'SAINT V8.34A (Bruker AXS Inc., 2013)'
_computing_data_collection
;
APEX2 v.2014.1-1 (Bruker AXS Inc., 2014)

;
_computing_data_reduction 'SAINT V8.34A (Bruker AXS Inc., 2013)'
_computing_molecular_graphics 'XP (Sheldrick, 2014)'
_computing_publication_material 'SHELXL-2014 (Sheldrick, 2014)'
_computing_structure_refinement 'SHELXL-2014 (Sheldrick, 2014)'
_computing_structure_solution 'SHELXL-2014 (Sheldrick, 2014)'
_diffrn_ambient_temperature 100.(2)
_diffrn_detector_area_resol_mean 10.4167
_diffrn_measured_fraction_theta_full 0.996
_diffrn_measured_fraction_theta_max 0.996
_diffrn_measurement_device_type 'Bruker D8 Venture PHOTON 100 CMOS'
_diffrn_measurement_method 'omega and phi scans'
_diffrn_radiation_monochromator 'MX mirror'
_diffrn_radiation_type 'Cu K\a'
_diffrn_radiation_wavelength 1.54178
_diffrn_reflns_av_R_equivalents 0.0467
_diffrn_reflns_av_unetI/netI 0.0250
_diffrn_reflns_limit_h_max 8
_diffrn_reflns_limit_h_min -8
_diffrn_reflns_limit_k_max 8
_diffrn_reflns_limit_k_min -8
_diffrn_reflns_limit_l_max 11
_diffrn_reflns_limit_l_min -11
_diffrn_reflns_number 11607
_diffrn_reflns_theta_full 68.24
_diffrn_reflns_theta_max 68.24
_diffrn_reflns_theta_min 4.95
_diffrn_source 'Cu ImS'
_diffrn_source_type 'micro focus tube'
_exptl_absorpt_coefficient_mu 3.264
_exptl_absorpt_correction_T_max 0.77
_exptl_absorpt_correction_T_min 0.60
_exptl_absorpt_correction_type multi-scan
_exptl_absorpt_process_details
;
Bruker AXS (2014). SADABS, Version 2014/2, Bruker AXS Inc., Madison, Wisconsin,
USA.
;
_exptl_crystal_colour colourless
_exptl_crystal_density_diffrn 1.667
_exptl_crystal_density_method 'not measured'
_exptl_crystal_description prism
_exptl_crystal_F_000 240
_exptl_crystal_size_max 0.311
_exptl_crystal_size_mid 0.207
_exptl_crystal_size_min 0.086
_refine_diff_density_max 0.368
_refine_diff_density_min -0.327
_refine_ls_extinction_method none
_refine_ls_goodness_of_fit_ref 1.049
_refine_ls_hydrogen_treatment constr
_refine_ls_matrix_type full
_refine_ls_number_parameters 136
_refine_ls_number_reflns 1699
_refine_ls_number_restraints 0
_refine_ls_restrained_S_all 1.049
_refine_ls_R_factor_all 0.0299
_refine_ls_R_factor_gt 0.0290
_refine_ls_shift/su_max 0.000
_refine_ls_shift/su_mean 0.000
_refine_ls_structure_factor_coef Fsqd
_refine_ls_weighting_details 'w=1/[\s^2^(Fo^2^)+(0.0341P)^2^+0.3353P] where P=(Fo^2^+2Fc^2^)/3'
_refine_ls_weighting_scheme calc
_refine_ls_wR_factor_gt 0.0745
_refine_ls_wR_factor_ref 0.0753
_reflns_number_gt 1631
_reflns_number_total 1699
_reflns_threshold_expression 'I > 2\s(I)'
_cod_data_source_file c5sc00871a2.cif
_cod_data_source_block gil7727
_cod_depositor_comments 'Adding full bibliography for 1519418--1519422.cif.'
_cod_database_code 1519422

loop_
_space_group_symop_operation_xyz
'x, y, z'
'-x, -y, -z'

loop_
_atom_site_type_symbol
_atom_site_label
_atom_site_fract_x
_atom_site_fract_y
_atom_site_fract_z
_atom_site_U_iso_or_equiv
_atom_site_adp_type
_atom_site_calc_flag
_atom_site_refinement_flags_adp
_atom_site_refinement_flags_posn
_atom_site_occupancy
S S1 0.71804(5) 0.55995(5) 0.14876(4) 0.01351(13) Uani d . . 1
F F1 0.58452(14) 1.00002(12) 0.15605(10) 0.0217(2) Uani d . . 1
N N1 0.02279(19) 0.82549(18) 0.62830(14) 0.0175(3) Uani d . . 1
O O1 0.88913(15) 0.54856(16) 0.20828(12) 0.0184(3) Uani d . . 1
O O2 0.68741(16) 0.39529(15) 0.08872(12) 0.0181(3) Uani d . . 1
O O3 -0.13232(16) 0.78797(18) 0.61876(13) 0.0253(3) Uani d . . 1
O O4 0.04148(17) 0.91636(17) 0.72916(13) 0.0250(3) Uani d . . 1
C C1 0.7460(2) 0.9191(2) 0.04853(18) 0.0192(3) Uani d . . 1
H H1A 0.8642 0.9005 0.0899 0.023 Uiso calc U R 1
H H1B 0.7636 1.0025 -0.0408 0.023 Uiso calc U R 1
C C2 0.7163(2) 0.7349(2) 0.00492(17) 0.0161(3) Uani d . . 1
H H2A 0.8196 0.6898 -0.0829 0.019 Uiso calc U R 1
H H2B 0.5907 0.7542 -0.026 0.019 Uiso calc U R 1
C C3 0.5129(2) 0.6399(2) 0.29329(17) 0.0142(3) Uani d . . 1
C C4 0.3324(2) 0.6186(2) 0.27576(17) 0.0176(3) Uani d . . 1
H H4 0.3201 0.564 0.1884 0.021 Uiso calc U R 1
C C5 0.1706(2) 0.6780(2) 0.38722(18) 0.0176(3) Uani d . . 1
H H5 0.0456 0.6639 0.3787 0.021 Uiso calc U R 1
C C6 0.1961(2) 0.7586(2) 0.51145(17) 0.0153(3) Uani d . . 1
C C7 0.3751(2) 0.7814(2) 0.53088(17) 0.0160(3) Uani d . . 1
H H7 0.3867 0.8371 0.618 0.019 Uiso calc U R 1
C C8 0.5366(2) 0.7202(2) 0.41910(17) 0.0158(3) Uani d . . 1
H H8 0.6618 0.733 0.4284 0.019 Uiso calc U R 1

loop_
_atom_site_aniso_label
_atom_site_aniso_U_11
_atom_site_aniso_U_22
_atom_site_aniso_U_33
_atom_site_aniso_U_12
_atom_site_aniso_U_13
_atom_site_aniso_U_23
S1 0.0121(2) 0.0154(2) 0.0134(2) -0.00177(14) -0.00410(14) -0.00155(14)
F1 0.0253(5) 0.0175(5) 0.0199(5) -0.0026(4) -0.0008(4) -0.0029(4)
N1 0.0166(7) 0.0191(7) 0.0160(7) -0.0012(5) -0.0041(5) 0.0005(5)
O1 0.0133(5) 0.0240(6) 0.0181(6) -0.0005(4) -0.0062(4) -0.0022(4)
O2 0.0194(6) 0.0163(6) 0.0190(6) -0.0027(4) -0.0046(4) -0.0035(4)
O3 0.0139(6) 0.0378(7) 0.0245(6) -0.0051(5) -0.0037(5) -0.0042(5)
O4 0.0238(6) 0.0304(7) 0.0204(6) -0.0030(5) -0.0031(5) -0.0099(5)
C1 0.0166(8) 0.0206(8) 0.0194(8) -0.0045(6) -0.0008(6) -0.0021(6)
C2 0.0156(7) 0.0182(8) 0.0144(7) -0.0028(6) -0.0033(6) -0.0007(6)
C3 0.0151(7) 0.0144(7) 0.0132(7) -0.0029(6) -0.0037(6) 0.0007(6)
C4 0.0185(8) 0.0207(8) 0.0156(8) -0.0051(6) -0.0063(6) -0.0025(6)
C5 0.0141(7) 0.0214(8) 0.0191(8) -0.0047(6) -0.0062(6) -0.0002(6)
C6 0.0151(8) 0.0156(7) 0.0140(7) -0.0015(6) -0.0026(6) 0.0009(6)
C7 0.0194(8) 0.0162(8) 0.0139(7) -0.0035(6) -0.0067(6) -0.0011(6)
C8 0.0150(7) 0.0169(7) 0.0176(8) -0.0043(6) -0.0069(6) 0.0008(6)

loop_
_atom_type_symbol
_atom_type_description
_atom_type_scat_dispersion_real
_atom_type_scat_dispersion_imag
_atom_type_scat_source
C C 0.0181 0.0091 'International Tables Vol C Tables 4.2.6.8 and 6.1.1.4'
H H 0.0000 0.0000 'International Tables Vol C Tables 4.2.6.8 and 6.1.1.4'
N N 0.0311 0.0180 'International Tables Vol C Tables 4.2.6.8 and 6.1.1.4'
O O 0.0492 0.0322 'International Tables Vol C Tables 4.2.6.8 and 6.1.1.4'
F F 0.0727 0.0534 'International Tables Vol C Tables 4.2.6.8 and 6.1.1.4'
S S 0.3331 0.5567 'International Tables Vol C Tables 4.2.6.8 and 6.1.1.4'

loop_
_geom_angle_atom_site_label_1
_geom_angle_atom_site_label_2
_geom_angle_atom_site_label_3
_geom_angle
O2 S1 O1 118.58(7)
O2 S1 C2 107.16(7)
O1 S1 C2 108.91(7)
O2 S1 C3 108.01(7)
O1 S1 C3 107.66(7)
C2 S1 C3 105.83(7)
O4 N1 O3 123.65(13)
O4 N1 C6 118.03(13)
O3 N1 C6 118.32(13)
F1 C1 C2 109.54(12)
F1 C1 H1A 109.8
C2 C1 H1A 109.8
F1 C1 H1B 109.8
C2 C1 H1B 109.8
H1A C1 H1B 108.2
C1 C2 S1 114.53(11)
C1 C2 H2A 108.6
S1 C2 H2A 108.6
C1 C2 H2B 108.6
S1 C2 H2B 108.6
H2A C2 H2B 107.6
C4 C3 C8 122.11(14)
C4 C3 S1 117.97(11)
C8 C3 S1 119.91(12)
C5 C4 C3 119.14(14)
C5 C4 H4 120.4
C3 C4 H4 120.4
C6 C5 C4 118.19(14)
C6 C5 H5 120.9
C4 C5 H5 120.9
C5 C6 C7 123.52(14)
C5 C6 N1 117.99(14)
C7 C6 N1 118.48(13)
C6 C7 C8 117.90(14)
C6 C7 H7 121.0
C8 C7 H7 121.0
C7 C8 C3 119.13(14)
C7 C8 H8 120.4
C3 C8 H8 120.4

loop_
_geom_bond_atom_site_label_1
_geom_bond_atom_site_label_2
_geom_bond_distance
S1 O2 1.4407(11)
S1 O1 1.4438(11)
S1 C2 1.7789(15)
S1 C3 1.7791(15)
F1 C1 1.4024(18)
N1 O4 1.2246(17)
N1 O3 1.2287(18)
N1 C6 1.474(2)
C1 C2 1.508(2)
C1 H1A 0.99
C1 H1B 0.99
C2 H2A 0.99
C2 H2B 0.99
C3 C4 1.388(2)
C3 C8 1.391(2)
C4 C5 1.384(2)
C4 H4 0.95
C5 C6 1.384(2)
C5 H5 0.95
C6 C7 1.387(2)
C7 C8 1.388(2)
C7 H7 0.95
C8 H8 0.95

loop_
_geom_hbond_atom_site_label_D
_geom_hbond_atom_site_label_H
_geom_hbond_atom_site_label_A
_geom_hbond_site_symmetry_A
_geom_hbond_distance_DH
_geom_hbond_distance_HA
_geom_hbond_distance_DA
_geom_hbond_angle_DHA
C1 H1A O4 2_676 0.99 2.50 3.237(2) 131.5
C1 H1B O4 1_654 0.99 2.58 3.211(2) 121.8
C2 H2B F1 2_675 0.99 2.40 3.1656(18) 134.0
C4 H4 O2 2_665 0.95 2.55 3.3881(19) 147.1
C5 H5 O1 1_455 0.95 2.41 3.1989(19) 140.4
C7 H7 F1 2_676 0.95 2.53 3.4822(18) 177.4

loop_
_geom_torsion_atom_site_label_1
_geom_torsion_atom_site_label_2
_geom_torsion_atom_site_label_3
_geom_torsion_atom_site_label_4
_geom_torsion
F1 C1 C2 S1 -68.12(15)
O2 S1 C2 C1 179.82(10)
O1 S1 C2 C1 -50.76(13)
C3 S1 C2 C1 64.74(13)
O2 S1 C3 C4 -35.20(14)
O1 S1 C3 C4 -164.36(12)
C2 S1 C3 C4 79.29(13)
O2 S1 C3 C8 144.62(12)
O1 S1 C3 C8 15.46(14)
C2 S1 C3 C8 -100.88(13)
C8 C3 C4 C5 -0.4(2)
S1 C3 C4 C5 179.40(12)
C3 C4 C5 C6 0.7(2)
C4 C5 C6 C7 -0.6(2)
C4 C5 C6 N1 178.66(13)
O4 N1 C6 C5 -171.42(14)
O3 N1 C6 C5 8.2(2)
O4 N1 C6 C7 7.9(2)
O3 N1 C6 C7 -172.47(14)
C5 C6 C7 C8 0.2(2)
N1 C6 C7 C8 -179.11(13)
C6 C7 C8 C3 0.2(2)
C4 C3 C8 C7 0.0(2)
S1 C3 C8 C7 -179.86(11)
